data_7156157
loop_
_publ_author_name
'Qi, Jifeng'
'Deng, Ziyang'
'Huang, Bo'
'Cui, Sunliang'

_publ_section_title
;
 Metal-free \a-alkylation of alcohols with para-quinone methides.
;
_journal_issue 15
_journal_name_full 'Organic &amp; biomolecular chemistry'
_journal_page_first 2762
_journal_page_last 2767
_journal_paper_doi 10.1039/c8ob00568k
_journal_volume 16
_journal_year 2018
_chemical_formula_sum 'C27 H40 O5'
_chemical_formula_weight 444.59
_space_group_IT_number 14
_space_group_name_Hall '-P 2ybc'
_space_group_name_H-M_alt 'P 1 21/c 1'
_symmetry_cell_setting monoclinic
_symmetry_space_group_name_Hall '-P 2ybc'
_symmetry_space_group_name_H-M 'P 1 21/c 1'
_atom_sites_solution_hydrogens geom
_atom_sites_solution_primary direct
_atom_sites_solution_secondary difmap
_audit_creation_method SHELXL-97
_audit_update_record
;
2016-07-04 deposited with the CCDC.
2018-03-16 downloaded from the CCDC.
;
_cell_angle_alpha 90.00
_cell_angle_beta 96.474(6)
_cell_angle_gamma 90.00
_cell_formula_units_Z 4
_cell_length_a 10.940(4)
_cell_length_b 23.899(8)
_cell_length_c 10.129(3)
_cell_measurement_reflns_used 6247
_cell_measurement_temperature 293(2)
_cell_measurement_theta_max 27.5165
_cell_measurement_theta_min 2.5309
_cell_volume 2631.4(15)
_computing_cell_refinement 'CrystalClear (Rigaku Inc., 2008)'
_computing_data_collection 'CrystalClear (Rigaku Inc., 2008)'
_computing_data_reduction 'CrystalClear (Rigaku Inc., 2008)'
_computing_structure_refinement 'SHELXL-97 (Sheldrick, 1997)'
_computing_structure_solution 'SHELXS-97 (Sheldrick, 1990)'
_diffrn_ambient_temperature 293(2)
_diffrn_detector_area_resol_mean 28.5714
_diffrn_measured_fraction_theta_full 0.987
_diffrn_measured_fraction_theta_max 0.987
_diffrn_measurement_device_type 'Saturn724+ (2x2 bin mode)'
_diffrn_measurement_method CCD_Profile_fitting
_diffrn_radiation_monochromator graphite
_diffrn_radiation_source 'fine-focus sealed tube'
_diffrn_radiation_type MoK\a
_diffrn_radiation_wavelength 0.71073
_diffrn_reflns_av_R_equivalents 0.0737
_diffrn_reflns_av_sigmaI/netI 0.1134
_diffrn_reflns_limit_h_max 13
_diffrn_reflns_limit_h_min -13
_diffrn_reflns_limit_k_max 28
_diffrn_reflns_limit_k_min -28
_diffrn_reflns_limit_l_max 11
_diffrn_reflns_limit_l_min -11
_diffrn_reflns_number 16586
_diffrn_reflns_theta_full 25.00
_diffrn_reflns_theta_max 25.00
_diffrn_reflns_theta_min 2.53
_exptl_absorpt_coefficient_mu 0.076
_exptl_absorpt_correction_T_max 1.0000
_exptl_absorpt_correction_T_min 0.8120
_exptl_absorpt_correction_type multi-scan
_exptl_crystal_colour Colorless
_exptl_crystal_density_diffrn 1.122
_exptl_crystal_density_method 'not measured'
_exptl_crystal_description Prism
_exptl_crystal_F_000 968
_exptl_crystal_size_max 0.2000
_exptl_crystal_size_mid 0.2000
_exptl_crystal_size_min 0.2000
_refine_diff_density_max 0.250
_refine_diff_density_min -0.276
_refine_diff_density_rms 0.043
_refine_ls_extinction_method none
_refine_ls_goodness_of_fit_ref 0.989
_refine_ls_hydrogen_treatment constr
_refine_ls_matrix_type full
_refine_ls_number_parameters 289
_refine_ls_number_reflns 4559
_refine_ls_number_restraints 0
_refine_ls_restrained_S_all 0.989
_refine_ls_R_factor_all 0.0910
_refine_ls_R_factor_gt 0.0720
_refine_ls_shift/su_max 0.000
_refine_ls_shift/su_mean 0.000
_refine_ls_structure_factor_coef Fsqd
_refine_ls_weighting_details 'calc w=1/[\s^2^(Fo^2^)+(0.1579P)^2^+0.1500P] where P=(Fo^2^+2Fc^2^)/3'
_refine_ls_weighting_scheme calc
_refine_ls_wR_factor_gt 0.2191
_refine_ls_wR_factor_ref 0.2426
_reflns_number_gt 3160
_reflns_number_total 4559
_reflns_threshold_expression >2sigma(I)
_cod_data_source_file c8ob00568k2.cif
_cod_data_source_block a
_cod_depositor_comments
;
The following automatic conversions were performed:

'_exptl_absorpt_correction_type' value 'Multi-scan' changed to
'multi-scan' according to
/home/data/users/saulius/crontab/automatic-downloads/rss-feeds/RSC/lib/dictionaries/cif_core.dic
dictionary named 'cif_core.dic' version 2.4.2 from 2011-04-26.

Automatic conversion script
Id: cif_fix_values 4973 2017-02-22 13:04:09Z antanas 

 Adding full bibliography for 7156157.cif.
;
_cod_original_cell_volume 2631.3(15)
_cod_original_sg_symbol_H-M P2(1)/c
_cod_database_code 7156157

loop_
_symmetry_equiv_pos_as_xyz
'x, y, z'
'-x, y+1/2, -z+1/2'
'-x, -y, -z'
'x, -y-1/2, z-1/2'

loop_
_atom_site_label
_atom_site_type_symbol
_atom_site_fract_x
_atom_site_fract_y
_atom_site_fract_z
_atom_site_U_iso_or_equiv
_atom_site_adp_type
_atom_site_occupancy
_atom_site_symmetry_multiplicity
_atom_site_calc_flag
_atom_site_refinement_flags
C1 C 0.4337(2) 0.37258(11) 0.3507(3) 0.0553(6) Uani 1 1 d .
C2 C 0.4190(2) 0.34068(10) 0.4637(2) 0.0503(6) Uani 1 1 d .
C3 C 0.2992(2) 0.32485(10) 0.4832(2) 0.0509(6) Uani 1 1 d .
H3A H 0.2872 0.3041 0.5583 0.061 Uiso 1 1 calc R
C4 C 0.1974(2) 0.33901(9) 0.3946(2) 0.0468(6) Uani 1 1 d .
C5 C 0.2168(2) 0.37155(10) 0.2860(2) 0.0500(6) Uani 1 1 d .
H5A H 0.1488 0.3824 0.2283 0.060 Uiso 1 1 calc R
C6 C 0.3330(2) 0.38887(10) 0.2587(2) 0.0514(6) Uani 1 1 d .
C7 C 0.3477(3) 0.42480(12) 0.1349(3) 0.0633(7) Uani 1 1 d .
C8 C 0.2227(3) 0.43856(16) 0.0574(3) 0.0858(11) Uani 1 1 d .
H8A H 0.1737 0.4592 0.1133 0.129 Uiso 1 1 calc R
H8B H 0.1813 0.4044 0.0294 0.129 Uiso 1 1 calc R
H8C H 0.2350 0.4606 -0.0192 0.129 Uiso 1 1 calc R
C9 C 0.4214(4) 0.39223(19) 0.0390(4) 0.0960(12) Uani 1 1 d .
H9A H 0.5008 0.3828 0.0835 0.144 Uiso 1 1 calc R
H9B H 0.4312 0.4150 -0.0371 0.144 Uiso 1 1 calc R
H9C H 0.3780 0.3586 0.0109 0.144 Uiso 1 1 calc R
C10 C 0.4078(4) 0.48131(15) 0.1735(4) 0.0939(12) Uani 1 1 d .
H10A H 0.4870 0.4752 0.2226 0.141 Uiso 1 1 calc R
H10B H 0.3566 0.5018 0.2275 0.141 Uiso 1 1 calc R
H10C H 0.4175 0.5023 0.0946 0.141 Uiso 1 1 calc R
C11 C 0.5292(2) 0.32315(13) 0.5642(3) 0.0639(7) Uani 1 1 d .
C12 C 0.4888(4) 0.2893(2) 0.6775(4) 0.1118(15) Uani 1 1 d .
H12A H 0.4453 0.2567 0.6429 0.168 Uiso 1 1 calc R
H12B H 0.4358 0.3116 0.7256 0.168 Uiso 1 1 calc R
H12C H 0.5597 0.2782 0.7362 0.168 Uiso 1 1 calc R
C13 C 0.6199(4) 0.2876(2) 0.4963(4) 0.1074(15) Uani 1 1 d .
H13A H 0.5787 0.2549 0.4583 0.161 Uiso 1 1 calc R
H13B H 0.6869 0.2765 0.5604 0.161 Uiso 1 1 calc R
H13C H 0.6512 0.3090 0.4273 0.161 Uiso 1 1 calc R
C14 C 0.5973(3) 0.37451(17) 0.6253(4) 0.0964(12) Uani 1 1 d .
H14A H 0.6655 0.3627 0.6869 0.145 Uiso 1 1 calc R
H14B H 0.5421 0.3966 0.6710 0.145 Uiso 1 1 calc R
H14C H 0.6270 0.3965 0.5562 0.145 Uiso 1 1 calc R
C15 C 0.0688(2) 0.31722(9) 0.4154(2) 0.0470(6) Uani 1 1 d .
H15A H 0.0717 0.3076 0.5098 0.056 Uiso 1 1 calc R
C16 C 0.0408(2) 0.26141(10) 0.3362(3) 0.0546(6) Uani 1 1 d .
C17 C 0.1357(3) 0.21652(12) 0.3803(3) 0.0740(8) Uani 1 1 d .
H17A H 0.1167 0.1829 0.3302 0.111 Uiso 1 1 calc R
H17B H 0.1341 0.2089 0.4732 0.111 Uiso 1 1 calc R
H17C H 0.2161 0.2294 0.3654 0.111 Uiso 1 1 calc R
C18 C -0.0874(3) 0.23995(13) 0.3496(4) 0.0775(9) Uani 1 1 d .
H18A H -0.1013 0.2059 0.2999 0.116 Uiso 1 1 calc R
H18B H -0.1468 0.2675 0.3158 0.116 Uiso 1 1 calc R
H18C H -0.0954 0.2329 0.4415 0.116 Uiso 1 1 calc R
C19 C -0.0265(2) 0.36271(9) 0.3895(2) 0.0470(6) Uani 1 1 d .
C20 C -0.0936(2) 0.37227(10) 0.2641(3) 0.0533(6) Uani 1 1 d .
H20A H -0.0806 0.3485 0.1943 0.064 Uiso 1 1 calc R
C21 C -0.1770(2) 0.41492(11) 0.2401(3) 0.0563(6) Uani 1 1 d .
C22 C -0.1950(2) 0.45192(10) 0.3422(3) 0.0583(7) Uani 1 1 d .
C23 C -0.1320(2) 0.44455(11) 0.4664(3) 0.0594(7) Uani 1 1 d .
H23A H -0.1451 0.4689 0.5350 0.071 Uiso 1 1 calc R
C24 C -0.0482(2) 0.40058(11) 0.4897(3) 0.0546(6) Uani 1 1 d .
C25 C -0.0103(4) 0.42621(16) 0.7191(3) 0.0905(11) Uani 1 1 d .
H25A H 0.0412 0.4158 0.7983 0.136 Uiso 1 1 calc R
H25B H -0.0951 0.4216 0.7330 0.136 Uiso 1 1 calc R
H25C H 0.0045 0.4646 0.6983 0.136 Uiso 1 1 calc R
C26 C -0.3025(4) 0.53158(17) 0.4123(5) 0.1107(15) Uani 1 1 d .
H26A H -0.3617 0.5591 0.3778 0.166 Uiso 1 1 calc R
H26B H -0.2276 0.5499 0.4467 0.166 Uiso 1 1 calc R
H26C H -0.3344 0.5110 0.4823 0.166 Uiso 1 1 calc R
C27 C -0.2287(4) 0.3876(2) 0.0152(4) 0.1064(14) Uani 1 1 d .
H27A H -0.2827 0.3977 -0.0625 0.160 Uiso 1 1 calc R
H27B H -0.2454 0.3498 0.0398 0.160 Uiso 1 1 calc R
H27C H -0.1449 0.3905 -0.0035 0.160 Uiso 1 1 calc R
O1 O 0.55227(18) 0.38753(11) 0.3323(2) 0.0839(7) Uani 1 1 d .
H1B H 0.5696 0.3739 0.2591 0.126 Uiso 1 1 d R
O2 O 0.0484(2) 0.27095(8) 0.19538(18) 0.0726(6) Uani 1 1 d .
H2A H 0.0339 0.2417 0.1544 0.109 Uiso 1 1 calc R
O3 O 0.0169(2) 0.39156(9) 0.61176(19) 0.0763(6) Uani 1 1 d .
O4 O -0.27862(19) 0.49416(9) 0.3087(2) 0.0799(7) Uani 1 1 d .
O5 O -0.2481(2) 0.42378(9) 0.1201(2) 0.0801(7) Uani 1 1 d .

loop_
_atom_site_aniso_label
_atom_site_aniso_U_11
_atom_site_aniso_U_22
_atom_site_aniso_U_33
_atom_site_aniso_U_23
_atom_site_aniso_U_13
_atom_site_aniso_U_12
C1 0.0433(13) 0.0610(14) 0.0602(16) 0.0012(12) 0.0000(11) -0.0037(10)
C2 0.0475(13) 0.0519(12) 0.0492(14) -0.0021(10) -0.0049(10) 0.0053(10)
C3 0.0549(14) 0.0478(12) 0.0488(14) 0.0021(10) 0.0005(10) 0.0044(10)
C4 0.0472(13) 0.0461(12) 0.0467(13) 0.0016(9) 0.0031(10) 0.0020(9)
C5 0.0440(12) 0.0504(13) 0.0533(15) 0.0062(10) -0.0046(10) -0.0010(9)
C6 0.0503(13) 0.0525(13) 0.0503(15) 0.0038(10) 0.0005(10) -0.0036(10)
C7 0.0614(16) 0.0701(16) 0.0569(16) 0.0122(13) 0.0000(12) -0.0130(12)
C8 0.084(2) 0.095(2) 0.073(2) 0.0382(17) -0.0141(16) -0.0210(17)
C9 0.102(3) 0.119(3) 0.070(2) 0.0084(19) 0.0244(19) -0.012(2)
C10 0.101(3) 0.077(2) 0.097(3) 0.0264(18) -0.015(2) -0.0313(19)
C11 0.0549(15) 0.0732(17) 0.0595(17) -0.0020(13) -0.0115(12) 0.0126(12)
C12 0.092(3) 0.147(4) 0.087(3) 0.047(3) -0.027(2) 0.009(2)
C13 0.092(3) 0.132(3) 0.091(3) -0.021(2) -0.018(2) 0.059(2)
C14 0.077(2) 0.106(3) 0.095(3) -0.024(2) -0.0344(19) 0.0041(18)
C15 0.0488(13) 0.0502(12) 0.0420(13) 0.0011(9) 0.0049(9) -0.0022(10)
C16 0.0607(15) 0.0485(13) 0.0545(15) -0.0020(10) 0.0064(11) -0.0004(10)
C17 0.087(2) 0.0516(15) 0.082(2) -0.0031(14) 0.0050(16) 0.0108(14)
C18 0.0690(19) 0.0600(17) 0.103(2) 0.0000(15) 0.0063(16) -0.0148(13)
C19 0.0441(12) 0.0483(12) 0.0488(14) -0.0020(10) 0.0065(10) -0.0044(9)
C20 0.0474(13) 0.0504(13) 0.0623(16) 0.0004(11) 0.0067(11) 0.0024(10)
C21 0.0525(14) 0.0557(14) 0.0590(16) -0.0006(11) -0.0011(11) 0.0022(11)
C22 0.0466(13) 0.0516(13) 0.0758(18) -0.0076(12) 0.0032(12) -0.0016(10)
C23 0.0533(14) 0.0544(14) 0.0702(18) -0.0171(12) 0.0053(12) 0.0001(11)
C24 0.0508(13) 0.0574(14) 0.0554(15) -0.0074(11) 0.0054(11) -0.0037(11)
C25 0.123(3) 0.092(2) 0.0540(18) -0.0169(16) -0.0010(18) 0.019(2)
C26 0.087(3) 0.086(2) 0.154(4) -0.052(2) -0.011(2) 0.0361(19)
C27 0.127(3) 0.123(3) 0.062(2) -0.012(2) -0.019(2) 0.050(3)
O1 0.0469(11) 0.1170(18) 0.0866(16) 0.0234(13) 0.0023(10) -0.0109(10)
O2 0.1032(16) 0.0629(11) 0.0507(12) -0.0128(8) 0.0040(10) 0.0031(10)
O3 0.0879(15) 0.0834(14) 0.0546(12) -0.0163(9) -0.0045(10) 0.0170(11)
O4 0.0700(13) 0.0632(12) 0.1023(17) -0.0166(11) -0.0084(11) 0.0209(9)
O5 0.0841(15) 0.0812(14) 0.0691(13) -0.0042(10) -0.0166(10) 0.0264(11)

loop_
_atom_type_symbol
_atom_type_description
_atom_type_scat_dispersion_real
_atom_type_scat_dispersion_imag
_atom_type_scat_source
C C 0.0033 0.0016 'International Tables Vol C Tables 4.2.6.8 and 6.1.1.4'
H H 0.0000 0.0000 'International Tables Vol C Tables 4.2.6.8 and 6.1.1.4'
O O 0.0106 0.0060 'International Tables Vol C Tables 4.2.6.8 and 6.1.1.4'

loop_
_geom_angle_atom_site_label_1
_geom_angle_atom_site_label_2
_geom_angle_atom_site_label_3
_geom_angle
O1 C1 C2 116.7(2)
O1 C1 C6 121.0(2)
C2 C1 C6 122.3(2)
C3 C2 C1 117.3(2)
C3 C2 C11 120.5(2)
C1 C2 C11 122.2(2)
C4 C3 C2 122.5(2)
C4 C3 H3A 118.8
C2 C3 H3A 118.8
C5 C4 C3 117.8(2)
C5 C4 C15 121.66(19)
C3 C4 C15 120.5(2)
C4 C5 C6 123.4(2)
C4 C5 H5A 118.3
C6 C5 H5A 118.3
C5 C6 C1 116.6(2)
C5 C6 C7 120.5(2)
C1 C6 C7 122.9(2)
C8 C7 C10 105.9(3)
C8 C7 C9 106.5(3)
C10 C7 C9 111.4(3)
C8 C7 C6 111.5(2)
C10 C7 C6 111.4(2)
C9 C7 C6 109.9(3)
C7 C8 H8A 109.5
C7 C8 H8B 109.5
H8A C8 H8B 109.5
C7 C8 H8C 109.5
H8A C8 H8C 109.5
H8B C8 H8C 109.5
C7 C9 H9A 109.5
C7 C9 H9B 109.5
H9A C9 H9B 109.5
C7 C9 H9C 109.5
H9A C9 H9C 109.5
H9B C9 H9C 109.5
C7 C10 H10A 109.5
C7 C10 H10B 109.5
H10A C10 H10B 109.5
C7 C10 H10C 109.5
H10A C10 H10C 109.5
H10B C10 H10C 109.5
C12 C11 C13 107.8(3)
C12 C11 C14 107.0(3)
C13 C11 C14 108.5(3)
C12 C11 C2 111.8(2)
C13 C11 C2 110.6(2)
C14 C11 C2 110.9(2)
C11 C12 H12A 109.5
C11 C12 H12B 109.5
H12A C12 H12B 109.5
C11 C12 H12C 109.5
H12A C12 H12C 109.5
H12B C12 H12C 109.5
C11 C13 H13A 109.5
C11 C13 H13B 109.5
H13A C13 H13B 109.5
C11 C13 H13C 109.5
H13A C13 H13C 109.5
H13B C13 H13C 109.5
C11 C14 H14A 109.5
C11 C14 H14B 109.5
H14A C14 H14B 109.5
C11 C14 H14C 109.5
H14A C14 H14C 109.5
H14B C14 H14C 109.5
C19 C15 C4 110.91(18)
C19 C15 C16 115.63(19)
C4 C15 C16 110.26(19)
C19 C15 H15A 106.5
C4 C15 H15A 106.5
C16 C15 H15A 106.5
O2 C16 C18 107.3(2)
O2 C16 C17 106.6(2)
C18 C16 C17 110.0(2)
O2 C16 C15 109.80(19)
C18 C16 C15 111.8(2)
C17 C16 C15 111.2(2)
C16 C17 H17A 109.5
C16 C17 H17B 109.5
H17A C17 H17B 109.5
C16 C17 H17C 109.5
H17A C17 H17C 109.5
H17B C17 H17C 109.5
C16 C18 H18A 109.5
C16 C18 H18B 109.5
H18A C18 H18B 109.5
C16 C18 H18C 109.5
H18A C18 H18C 109.5
H18B C18 H18C 109.5
C24 C19 C20 115.7(2)
C24 C19 C15 120.7(2)
C20 C19 C15 123.5(2)
C21 C20 C19 123.2(2)
C21 C20 H20A 118.4
C19 C20 H20A 118.4
C20 C21 O5 124.5(2)
C20 C21 C22 119.2(2)
O5 C21 C22 116.3(2)
C23 C22 O4 124.7(2)
C23 C22 C21 120.0(2)
O4 C22 C21 115.4(2)
C22 C23 C24 120.2(2)
C22 C23 H23A 119.9
C24 C23 H23A 119.9
O3 C24 C23 122.3(2)
O3 C24 C19 116.0(2)
C23 C24 C19 121.7(2)
O3 C25 H25A 109.5
O3 C25 H25B 109.5
H25A C25 H25B 109.5
O3 C25 H25C 109.5
H25A C25 H25C 109.5
H25B C25 H25C 109.5
O4 C26 H26A 109.5
O4 C26 H26B 109.5
H26A C26 H26B 109.5
O4 C26 H26C 109.5
H26A C26 H26C 109.5
H26B C26 H26C 109.5
O5 C27 H27A 109.5
O5 C27 H27B 109.5
H27A C27 H27B 109.5
O5 C27 H27C 109.5
H27A C27 H27C 109.5
H27B C27 H27C 109.5
C1 O1 H1B 108.9
C16 O2 H2A 109.5
C24 O3 C25 117.7(2)
C22 O4 C26 116.8(3)
C21 O5 C27 116.9(2)

loop_
_geom_bond_atom_site_label_1
_geom_bond_atom_site_label_2
_geom_bond_distance
C1 O1 1.378(3)
C1 C2 1.400(4)
C1 C6 1.415(3)
C2 C3 1.399(4)
C2 C11 1.546(3)
C3 C4 1.391(3)
C3 H3A 0.9300
C4 C5 1.383(3)
C4 C15 1.537(3)
C5 C6 1.394(4)
C5 H5A 0.9300
C6 C7 1.543(4)
C7 C8 1.534(4)
C7 C10 1.533(4)
C7 C9 1.542(5)
C8 H8A 0.9600
C8 H8B 0.9600
C8 H8C 0.9600
C9 H9A 0.9600
C9 H9B 0.9600
C9 H9C 0.9600
C10 H10A 0.9600
C10 H10B 0.9600
C10 H10C 0.9600
C11 C12 1.510(5)
C11 C13 1.528(5)
C11 C14 1.529(5)
C12 H12A 0.9600
C12 H12B 0.9600
C12 H12C 0.9600
C13 H13A 0.9600
C13 H13B 0.9600
C13 H13C 0.9600
C14 H14A 0.9600
C14 H14B 0.9600
C14 H14C 0.9600
C15 C19 1.509(3)
C15 C16 1.569(3)
C15 H15A 0.9800
C16 O2 1.456(3)
C16 C18 1.514(4)
C16 C17 1.524(4)
C17 H17A 0.9600
C17 H17B 0.9600
C17 H17C 0.9600
C18 H18A 0.9600
C18 H18B 0.9600
C18 H18C 0.9600
C19 C24 1.401(3)
C19 C20 1.412(4)
C20 C21 1.372(4)
C20 H20A 0.9300
C21 O5 1.384(3)
C21 C22 1.391(4)
C22 C23 1.377(4)
C22 O4 1.378(3)
C23 C24 1.396(4)
C23 H23A 0.9300
C24 O3 1.372(3)
C25 O3 1.424(4)
C25 H25A 0.9600
C25 H25B 0.9600
C25 H25C 0.9600
C26 O4 1.425(4)
C26 H26A 0.9600
C26 H26B 0.9600
C26 H26C 0.9600
C27 O5 1.406(4)
C27 H27A 0.9600
C27 H27B 0.9600
C27 H27C 0.9600
O1 H1B 0.8501
O2 H2A 0.8200
